data_7709322
loop_
_publ_author_name
'Wu, Jiaqi'
'Ma, Xin-Yue'
'Liang, Chenglong'
'Lu, Jian-Mei'
'shi, qian'
'Shao, Li-Xiong'

_publ_section_title
;
 Design of an antenna effective Eu(III)-based metal-organic framework for
 highly selective sensing of Fe3+
;
_journal_name_full 'Dalton Transactions'
_journal_paper_doi 10.1039/D1DT03995D
_journal_year 2022
_chemical_formula_moiety 'C34 H23 Eu O10, C3 H7 N O'
_chemical_formula_sum 'C37 H30 Eu N O11'
_chemical_formula_weight 816.58
_space_group_crystal_system triclinic
_space_group_IT_number 2
_space_group_name_Hall '-P 1'
_space_group_name_H-M_alt 'P -1'
_atom_sites_solution_hydrogens mixed
_atom_sites_solution_primary dual
_audit_creation_date 2021-04-25
_audit_creation_method
; 
Olex2 1.2 
(compiled 2018.05.29 svn.r3508 for OlexSys, GUI svn.r5506) 
;
_audit_update_record
;
2021-08-07 deposited with the CCDC.	2022-01-18 downloaded from the CCDC.
;
_cell_angle_alpha 97.4790(10)
_cell_angle_beta 101.0320(10)
_cell_angle_gamma 97.9230(10)
_cell_formula_units_Z 2
_cell_length_a 10.6648(4)
_cell_length_b 10.9074(4)
_cell_length_c 17.4597(7)
_cell_measurement_reflns_used 9978
_cell_measurement_temperature 213
_cell_measurement_theta_max 54.618
_cell_measurement_theta_min 5.012
_cell_volume 1948.68(13)
_computing_cell_refinement 'SAINT v8.37A (Bruker, 2015)'
_computing_data_collection 'Bruker APEX2'
_computing_data_reduction 'SAINT v8.37A (Bruker, 2015)'
_computing_molecular_graphics 'Olex2 (Dolomanov et al., 2009)'
_computing_publication_material 'Olex2 (Dolomanov et al., 2009)'
_computing_structure_refinement 'ShelXL (Sheldrick, 2015)'
_computing_structure_solution 'ShelXT (Sheldrick, 2015)'
_diffrn_ambient_temperature 212.97
_diffrn_measured_fraction_theta_full 0.998
_diffrn_measured_fraction_theta_max 0.998
_diffrn_measurement_device_type 'Bruker APEX-II CCD'
_diffrn_measurement_method '\f and \w scans'
_diffrn_radiation_type MoK\a
_diffrn_radiation_wavelength 0.71073
_diffrn_reflns_av_R_equivalents 0.0593
_diffrn_reflns_av_unetI/netI 0.0580
_diffrn_reflns_Laue_measured_fraction_full 0.998
_diffrn_reflns_Laue_measured_fraction_max 0.998
_diffrn_reflns_limit_h_max 12
_diffrn_reflns_limit_h_min -12
_diffrn_reflns_limit_k_max 13
_diffrn_reflns_limit_k_min -12
_diffrn_reflns_limit_l_max 21
_diffrn_reflns_limit_l_min -21
_diffrn_reflns_number 28583
_diffrn_reflns_point_group_measured_fraction_full 0.998
_diffrn_reflns_point_group_measured_fraction_max 0.998
_diffrn_reflns_theta_full 25.242
_diffrn_reflns_theta_max 25.500
_diffrn_reflns_theta_min 2.408
_diffrn_standards_number 0
_exptl_absorpt_coefficient_mu 1.665
_exptl_absorpt_correction_T_max 0.7456
_exptl_absorpt_correction_T_min 0.6309
_exptl_absorpt_correction_type multi-scan
_exptl_crystal_colour colourless
_exptl_crystal_colour_primary colourless
_exptl_crystal_density_diffrn 1.392
_exptl_crystal_description plate
_exptl_crystal_F_000 820
_exptl_crystal_size_max 0.14
_exptl_crystal_size_mid 0.11
_exptl_crystal_size_min 0.06
_refine_diff_density_max 1.545
_refine_diff_density_min -1.113
_refine_diff_density_rms 0.131
_refine_ls_extinction_method none
_refine_ls_goodness_of_fit_ref 1.090
_refine_ls_hydrogen_treatment constr
_refine_ls_matrix_type full
_refine_ls_number_parameters 443
_refine_ls_number_reflns 7245
_refine_ls_number_restraints 55
_refine_ls_restrained_S_all 1.110
_refine_ls_R_factor_all 0.0540
_refine_ls_R_factor_gt 0.0440
_refine_ls_shift/su_max 0.001
_refine_ls_shift/su_mean 0.000
_refine_ls_structure_factor_coef Fsqd
_refine_ls_weighting_details 'w=1/[\s^2^(Fo^2^)+(0.0599P)^2^+2.5831P] where P=(Fo^2^+2Fc^2^)/3'
_refine_ls_weighting_scheme calc
_refine_ls_wR_factor_gt 0.1094
_refine_ls_wR_factor_ref 0.1161
_reflns_Friedel_coverage 0.000
_reflns_number_gt 6245
_reflns_number_total 7245
_reflns_threshold_expression 'I > 2\s(I)'
_cod_data_source_file d1dt03995d2.cif
_cod_data_source_block mo_dd21118_0m
_cod_database_code 7709322
_shelxl_version_number 2013-4
_shelx_space_group_comment
; 
The symmetry employed for this shelxl refinement is uniquely defined 
by the following loop, which should always be used as a source of 
symmetry information in preference to the above space-group names. 
They are only intended as comments. 
;
_shelx_estimated_absorpt_t_max 0.907
_shelx_estimated_absorpt_t_min 0.800
_olex2_refinement_description
; 
1. Fixed Uiso 
 At 1.2 times of: 
  All C(H) groups 
 At 1.5 times of: 
  All C(H,H,H) groups, All O(H) groups, All O(H,H) groups 
2. Rigid bond restraints 
 O7, C34 
 with sigma for 1-2 distances of 0.003 and sigma for 1-3 distances of 0.003 
3. Uiso/Uaniso restraints and constraints 
O7 \\sim O8 \\sim C28 \\sim C29 \\sim C30 \\sim C31 \\sim C32 \\sim C33 \\sim 
C34: within 2A with sigma of 0.004 and sigma for terminal atoms of 0.008 
C36: within 2A with sigma of 0.004 and sigma for terminal atoms of 0.008 
4.a Rotating group: 
 O9(H9A,H9B), O10(H10A,H10B) 
4.b Aromatic/amide H refined with riding coordinates: 
 C3(H3), C4(H4), C5(H5), C6(H6), C9(H9), C10(H10), C12(H12), C13(H13), 
 C15(H15), C20(H20), C23(H23), C24(H24), C26(H26), C27(H27), C29(H29), C30(H30), 
  C31(H31), C32(H32), C35(H35) 
4.c Fitted hexagon refined as free rotating group: 
 C28(C29,C30,C31,C32,C33) 
4.d Tetrahedral OH refined with riding coordinates: 
 O8(H8) 
4.e Idealised Me refined as rotating group: 
 C36(H36A,H36B,H36C), C37(H37A,H37B,H37C) 
;
_olex2_submission_special_instructions 'No special instructions were received'

loop_
_space_group_symop_operation_xyz
'x, y, z'
'-x, -y, -z'

loop_
_atom_site_label
_atom_site_type_symbol
_atom_site_fract_x
_atom_site_fract_y
_atom_site_fract_z
_atom_site_U_iso_or_equiv
_atom_site_adp_type
_atom_site_occupancy
_atom_site_site_symmetry_order
_atom_site_calc_flag
_atom_site_refinement_flags_posn
_atom_site_refinement_flags_adp
_atom_site_refinement_flags_occupancy
_atom_site_disorder_assembly
_atom_site_disorder_group
Eu1 Eu 0.29137(2) 0.45752(2) 0.46771(2) 0.01796(10) Uani 1 1 d . . . . .
O1 O 0.4430(4) 0.4172(4) 0.3921(2) 0.0351(10) Uani 1 1 d . . . . .
O2 O 0.6522(4) 0.4597(3) 0.3947(2) 0.0290(9) Uani 1 1 d . . . . .
O3 O 1.1137(4) 0.3358(3) 0.5099(2) 0.0328(9) Uani 1 1 d . . . . .
O4 O 1.1783(3) 0.2356(3) 0.4108(2) 0.0255(8) Uani 1 1 d . . . . .
O5 O 0.3845(3) 0.6641(3) 0.4629(2) 0.0254(8) Uani 1 1 d . . . . .
O6 O 0.5974(3) 0.6909(3) 0.4687(2) 0.0258(8) Uani 1 1 d . . . . .
O7 O 1.0662(6) 1.4462(6) 0.6709(3) 0.0814(18) Uani 1 1 d . U . . .
O8 O 1.2459(8) 1.3779(9) 0.7030(5) 0.126(2) Uani 1 1 d . U . . .
H8 H 1.2501 1.3880 0.6572 0.189 Uiso 1 1 calc R . . . .
O9 O 0.1400(4) 0.6041(4) 0.4892(3) 0.0422(11) Uani 1 1 d . . . . .
H9A H 0.1153 0.6015 0.5357 0.063 Uiso 1 1 d GR . . . .
H9B H 0.0644 0.5801 0.4537 0.063 Uiso 1 1 d GR . . . .
O10 O 0.1633(5) 0.4635(4) 0.3406(3) 0.0470(12) Uani 1 1 d . . . . .
H10A H 0.0807 0.4702 0.3428 0.071 Uiso 1 1 d GR . . . .
H10B H 0.1540 0.3901 0.3082 0.071 Uiso 1 1 d GR . . . .
C1 C 0.5376(5) 0.4208(5) 0.3591(3) 0.0252(12) Uani 1 1 d . . . . .
C2 C 0.5124(5) 0.3807(5) 0.2714(3) 0.0285(12) Uani 1 1 d . . . . .
C3 C 0.4185(6) 0.4327(6) 0.2238(4) 0.0388(15) Uani 1 1 d . . . . .
H3 H 0.3692 0.4849 0.2479 0.047 Uiso 1 1 calc R . . . .
C4 C 0.3977(7) 0.4095(7) 0.1442(4) 0.0527(19) Uani 1 1 d . . . . .
H4 H 0.3348 0.4453 0.1132 0.063 Uiso 1 1 calc R . . . .
C5 C 0.4709(7) 0.3315(7) 0.1082(4) 0.0528(19) Uani 1 1 d . . . . .
H5 H 0.4585 0.3164 0.0528 0.063 Uiso 1 1 calc R . . . .
C6 C 0.5612(6) 0.2767(6) 0.1538(4) 0.0408(15) Uani 1 1 d . . . . .
H6 H 0.6084 0.2228 0.1291 0.049 Uiso 1 1 calc R . . . .
C7 C 0.5831(5) 0.3005(5) 0.2360(3) 0.0280(12) Uani 1 1 d . . . . .
C8 C 0.6714(5) 0.2325(5) 0.2836(3) 0.0260(12) Uani 1 1 d . . . . .
C9 C 0.7988(5) 0.2300(5) 0.2750(3) 0.0286(12) Uani 1 1 d . . . . .
H9 H 0.8289 0.2696 0.2357 0.034 Uiso 1 1 calc R . . . .
C10 C 0.8816(5) 0.1703(5) 0.3232(3) 0.0275(12) Uani 1 1 d . . . . .
H10 H 0.9665 0.1696 0.3157 0.033 Uiso 1 1 calc R . . . .
C11 C 0.8409(5) 0.1116(4) 0.3822(3) 0.0230(11) Uani 1 1 d . . . . .
C12 C 0.7118(5) 0.1103(5) 0.3893(3) 0.0252(12) Uani 1 1 d . . . . .
H12 H 0.6805 0.0680 0.4271 0.030 Uiso 1 1 calc R . . . .
C13 C 0.6306(5) 0.1702(5) 0.3413(3) 0.0286(12) Uani 1 1 d . . . . .
H13 H 0.5450 0.1689 0.3479 0.034 Uiso 1 1 calc R . . . .
C14 C 0.9269(5) 0.0543(4) 0.4401(3) 0.0204(11) Uani 1 1 d . . . . .
C15 C 0.8783(5) -0.0603(4) 0.4605(3) 0.0215(11) Uani 1 1 d . . . . .
H15 H 0.7955 -0.1022 0.4335 0.026 Uiso 1 1 calc R . . . .
C16 C 1.0515(5) 0.1144(4) 0.4805(3) 0.0202(11) Uani 1 1 d . . . . .
C17 C 1.1164(5) 0.2362(5) 0.4647(3) 0.0211(11) Uani 1 1 d . . . . .
C18 C 0.4927(5) 0.7309(5) 0.4684(3) 0.0210(11) Uani 1 1 d . . . . .
C19 C 0.4963(5) 0.8710(4) 0.4787(3) 0.0175(10) Uani 1 1 d . . . . .
C20 C 0.5892(5) 0.9414(4) 0.5420(3) 0.0196(11) Uani 1 1 d . . . . .
H20 H 0.6510 0.9009 0.5702 0.023 Uiso 1 1 calc R . . . .
C21 C 0.5944(5) 1.0705(5) 0.5656(3) 0.0208(11) Uani 1 1 d . . . . .
C22 C 0.6961(5) 1.1384(5) 0.6338(3) 0.0245(12) Uani 1 1 d . . . . .
C23 C 0.6704(6) 1.2239(5) 0.6929(3) 0.0313(13) Uani 1 1 d . . . . .
H23 H 0.5854 1.2395 0.6909 0.038 Uiso 1 1 calc R . . . .
C24 C 0.7698(7) 1.2861(5) 0.7548(4) 0.0402(16) Uani 1 1 d . . . . .
H24 H 0.7513 1.3437 0.7943 0.048 Uiso 1 1 calc R . . . .
C25 C 0.8960(6) 1.2648(6) 0.7593(4) 0.0425(16) Uani 1 1 d . . . . .
C26 C 0.9198(7) 1.1746(7) 0.7035(4) 0.0518(18) Uani 1 1 d . . . . .
H26 H 1.0034 1.1543 0.7079 0.062 Uiso 1 1 calc R . . . .
C27 C 0.8224(6) 1.1142(6) 0.6415(4) 0.0386(15) Uani 1 1 d . . . . .
H27 H 0.8414 1.0549 0.6032 0.046 Uiso 1 1 calc R . . . .
C28 C 1.0112(5) 1.3327(6) 0.8210(3) 0.0728(17) Uani 1 1 d . U . . .
C29 C 1.0052(5) 1.3335(6) 0.8999(3) 0.0837(19) Uani 1 1 d G U . . .
H29 H 0.9286 1.2975 0.9131 0.100 Uiso 1 1 calc R . . . .
C30 C 1.1126(6) 1.3876(6) 0.9592(2) 0.092(2) Uani 1 1 d G U . . .
H30 H 1.1085 1.3882 1.0125 0.110 Uiso 1 1 calc R . . . .
C31 C 1.2259(5) 1.4409(6) 0.9396(3) 0.092(2) Uani 1 1 d G U . . .
H31 H 1.2985 1.4775 0.9797 0.111 Uiso 1 1 calc R . . . .
C32 C 1.2319(5) 1.4401(6) 0.8607(3) 0.0881(19) Uani 1 1 d G U . . .
H32 H 1.3086 1.4761 0.8475 0.106 Uiso 1 1 calc R . . . .
C33 C 1.1246(6) 1.3860(6) 0.8014(2) 0.0801(16) Uani 1 1 d G U . . .
C34 C 1.1304(10) 1.4050(10) 0.7180(6) 0.0811(18) Uani 1 1 d . U . . .
O11 O 0.1119(6) 0.2693(6) 0.2199(3) 0.0772(18) Uani 1 1 d . . . . .
N1 N 0.2028(8) 0.1087(7) 0.1700(4) 0.080(2) Uani 1 1 d . . . . .
C35 C 0.1877(9) 0.1903(9) 0.2268(5) 0.067(2) Uani 1 1 d . . . . .
H35 H 0.2374 0.1909 0.2776 0.081 Uiso 1 1 calc R . . . .
C36 C 0.1293(19) 0.1010(16) 0.0896(7) 0.225(11) Uani 1 1 d . U . . .
H36A H 0.1884 0.1204 0.0553 0.338 Uiso 1 1 calc GR . . . .
H36B H 0.0697 0.1607 0.0888 0.338 Uiso 1 1 calc GR . . . .
H36C H 0.0809 0.0169 0.0711 0.338 Uiso 1 1 calc GR . . . .
C37 C 0.3001(11) 0.0261(9) 0.1846(6) 0.089(3) Uani 1 1 d . . . . .
H37A H 0.3452 0.0453 0.2396 0.133 Uiso 1 1 calc GR . . . .
H37B H 0.3618 0.0393 0.1510 0.133 Uiso 1 1 calc GR . . . .
H37C H 0.2574 -0.0607 0.1727 0.133 Uiso 1 1 calc GR . . . .

loop_
_atom_site_aniso_label
_atom_site_aniso_U_11
_atom_site_aniso_U_22
_atom_site_aniso_U_33
_atom_site_aniso_U_23
_atom_site_aniso_U_13
_atom_site_aniso_U_12
Eu1 0.01397(15) 0.01132(13) 0.02906(16) 0.00395(10) 0.00520(10) 0.00223(9)
O1 0.037(2) 0.029(2) 0.049(2) 0.0102(19) 0.027(2) 0.0130(18)
O2 0.025(2) 0.031(2) 0.031(2) 0.0050(17) 0.0038(17) 0.0054(16)
O3 0.030(2) 0.0139(18) 0.058(3) 0.0007(18) 0.025(2) -0.0016(15)
O4 0.023(2) 0.0179(18) 0.035(2) 0.0046(16) 0.0075(17) -0.0022(15)
O5 0.020(2) 0.0153(18) 0.040(2) 0.0076(16) 0.0044(17) 0.0015(15)
O6 0.0199(19) 0.0178(18) 0.042(2) 0.0064(16) 0.0070(17) 0.0094(15)
O7 0.084(4) 0.086(4) 0.068(3) 0.021(3) -0.015(3) 0.028(3)
O8 0.100(5) 0.182(6) 0.113(5) 0.046(5) 0.040(4) 0.037(5)
O9 0.024(2) 0.030(2) 0.071(3) -0.003(2) 0.009(2) 0.0113(18)
O10 0.053(3) 0.034(2) 0.045(3) 0.008(2) -0.010(2) 0.005(2)
C1 0.033(3) 0.016(3) 0.033(3) 0.010(2) 0.013(3) 0.014(2)
C2 0.023(3) 0.029(3) 0.035(3) 0.008(2) 0.006(2) 0.007(2)
C3 0.034(3) 0.045(4) 0.040(4) 0.010(3) 0.005(3) 0.018(3)
C4 0.052(5) 0.068(5) 0.038(4) 0.013(3) -0.007(3) 0.027(4)
C5 0.064(5) 0.065(5) 0.027(3) 0.005(3) -0.002(3) 0.022(4)
C6 0.042(4) 0.046(4) 0.033(3) -0.002(3) 0.006(3) 0.017(3)
C7 0.026(3) 0.029(3) 0.030(3) 0.006(2) 0.006(2) 0.007(2)
C8 0.026(3) 0.023(3) 0.029(3) 0.003(2) 0.006(2) 0.005(2)
C9 0.030(3) 0.030(3) 0.029(3) 0.012(2) 0.010(2) 0.006(2)
C10 0.022(3) 0.027(3) 0.035(3) 0.011(2) 0.008(2) 0.002(2)
C11 0.023(3) 0.011(2) 0.033(3) 0.000(2) 0.004(2) 0.001(2)
C12 0.020(3) 0.021(3) 0.040(3) 0.014(2) 0.014(2) 0.002(2)
C13 0.022(3) 0.025(3) 0.042(3) 0.009(2) 0.009(3) 0.007(2)
C14 0.019(3) 0.013(2) 0.029(3) 0.003(2) 0.006(2) 0.0035(19)
C15 0.016(3) 0.016(2) 0.031(3) 0.004(2) 0.003(2) 0.0012(19)
C16 0.019(3) 0.010(2) 0.033(3) 0.002(2) 0.011(2) 0.0023(19)
C17 0.013(2) 0.016(3) 0.035(3) 0.006(2) 0.005(2) 0.0019(19)
C18 0.022(3) 0.018(3) 0.022(3) 0.005(2) 0.002(2) 0.003(2)
C19 0.017(2) 0.013(2) 0.028(3) 0.007(2) 0.013(2) 0.0034(19)
C20 0.013(2) 0.016(2) 0.033(3) 0.009(2) 0.007(2) 0.0058(19)
C21 0.019(3) 0.017(2) 0.030(3) 0.007(2) 0.008(2) 0.005(2)
C22 0.023(3) 0.017(3) 0.032(3) 0.006(2) 0.001(2) 0.001(2)
C23 0.033(3) 0.022(3) 0.038(3) 0.004(2) 0.004(3) 0.010(2)
C24 0.057(4) 0.025(3) 0.033(3) 0.001(3) -0.002(3) 0.004(3)
C25 0.038(4) 0.034(3) 0.043(4) 0.009(3) -0.016(3) -0.003(3)
C26 0.030(4) 0.056(4) 0.061(5) 0.001(4) -0.003(3) 0.007(3)
C27 0.027(3) 0.037(3) 0.049(4) 0.001(3) 0.003(3) 0.009(3)
C28 0.068(3) 0.083(4) 0.058(3) 0.028(3) -0.006(3) -0.011(3)
C29 0.080(4) 0.093(4) 0.063(3) 0.020(3) -0.008(3) -0.014(3)
C30 0.087(4) 0.104(4) 0.064(3) 0.016(3) -0.015(3) -0.011(3)
C31 0.083(4) 0.110(4) 0.065(3) 0.019(3) -0.013(3) -0.009(3)
C32 0.076(3) 0.104(4) 0.070(3) 0.022(3) -0.010(3) -0.007(3)
C33 0.070(3) 0.095(3) 0.067(3) 0.028(3) -0.003(3) -0.001(3)
C34 0.070(3) 0.105(4) 0.072(3) 0.038(3) 0.006(3) 0.017(3)
O11 0.070(4) 0.086(5) 0.066(4) -0.010(3) 0.008(3) 0.007(3)
N1 0.117(7) 0.066(5) 0.050(4) -0.004(4) 0.005(4) 0.026(5)
C35 0.072(6) 0.078(6) 0.047(5) 0.004(4) 0.015(4) 0.001(5)
C36 0.33(3) 0.234(19) 0.081(9) -0.065(11) -0.070(12) 0.172(19)
C37 0.115(9) 0.069(6) 0.087(7) 0.022(5) 0.026(6) 0.016(6)

loop_
_atom_type_symbol
_atom_type_description
_atom_type_scat_dispersion_real
_atom_type_scat_dispersion_imag
_atom_type_scat_source
C C 0.0033 0.0016 'International Tables Vol C Tables 4.2.6.8 and 6.1.1.4'
H H 0.0000 0.0000 'International Tables Vol C Tables 4.2.6.8 and 6.1.1.4'
Eu Eu -0.1578 3.6682 'International Tables Vol C Tables 4.2.6.8 and 6.1.1.4'
N N 0.0061 0.0033 'International Tables Vol C Tables 4.2.6.8 and 6.1.1.4'
O O 0.0106 0.0060 'International Tables Vol C Tables 4.2.6.8 and 6.1.1.4'

loop_
_geom_angle_atom_site_label_1
_geom_angle_atom_site_label_2
_geom_angle_atom_site_label_3
_geom_angle
_geom_angle_site_symmetry_1
_geom_angle_site_symmetry_3
_geom_angle_publ_flag
O1 Eu1 Eu1 50.64(11) . 2_666 ?
O1 Eu1 O2 123.45(14) . 2_666 ?
O1 Eu1 O3 136.99(13) . 1_455 ?
O1 Eu1 O4 85.89(13) . 1_455 ?
O1 Eu1 O5 80.10(13) . . ?
O1 Eu1 O6 76.10(13) . 2_666 ?
O1 Eu1 O9 141.46(15) . . ?
O1 Eu1 O10 81.53(16) . . ?
O1 Eu1 C1 104.52(14) . 2_666 ?
O1 Eu1 C17 110.79(14) . 1_455 ?
O2 Eu1 Eu1 73.05(9) 2_666 2_666 ?
O2 Eu1 O3 81.23(13) 2_666 1_455 ?
O2 Eu1 O4 124.34(12) 2_666 1_455 ?
O2 Eu1 O6 73.66(12) 2_666 2_666 ?
O2 Eu1 O9 74.27(14) 2_666 . ?
O2 Eu1 O10 147.65(15) 2_666 . ?
O2 Eu1 C1 19.10(13) 2_666 2_666 ?
O2 Eu1 C17 101.73(14) 2_666 1_455 ?
O3 Eu1 Eu1 138.35(10) 1_455 2_666 ?
O3 Eu1 O4 52.36(12) 1_455 1_455 ?
O3 Eu1 O9 74.55(13) 1_455 . ?
O3 Eu1 C1 97.84(14) 1_455 2_666 ?
O3 Eu1 C17 26.47(13) 1_455 1_455 ?
O4 Eu1 Eu1 120.29(8) 1_455 2_666 ?
O4 Eu1 C1 131.53(12) 1_455 2_666 ?
O4 Eu1 C17 26.20(13) 1_455 1_455 ?
O5 Eu1 Eu1 64.05(9) . 2_666 ?
O5 Eu1 O2 79.93(13) . 2_666 ?
O5 Eu1 O3 142.45(12) . 1_455 ?
O5 Eu1 O4 155.70(13) . 1_455 ?
O5 Eu1 O6 125.10(12) . 2_666 ?
O5 Eu1 O9 69.20(13) . . ?
O5 Eu1 O10 85.49(14) . . ?
O5 Eu1 C1 71.70(13) . 2_666 ?
O5 Eu1 C17 164.40(13) . 1_455 ?
O6 Eu1 Eu1 62.52(8) 2_666 2_666 ?
O6 Eu1 O3 79.25(13) 2_666 1_455 ?
O6 Eu1 O4 69.42(12) 2_666 1_455 ?
O6 Eu1 O9 141.05(15) 2_666 . ?
O6 Eu1 C1 67.72(12) 2_666 2_666 ?
O6 Eu1 C17 69.63(13) 2_666 1_455 ?
O9 Eu1 Eu1 126.32(10) . 2_666 ?
O9 Eu1 O4 113.24(13) . 1_455 ?
O9 Eu1 C1 87.75(14) . 2_666 ?
O9 Eu1 C17 96.14(14) . 1_455 ?
O10 Eu1 Eu1 125.28(12) . 2_666 ?
O10 Eu1 O3 93.59(15) . 1_455 ?
O10 Eu1 O4 72.81(13) . 1_455 ?
O10 Eu1 O6 137.01(14) . 2_666 ?
O10 Eu1 O9 73.58(16) . . ?
O10 Eu1 C1 154.66(14) . 2_666 ?
O10 Eu1 C17 85.18(15) . 1_455 ?
C1 Eu1 Eu1 53.99(10) 2_666 2_666 ?
C17 Eu1 Eu1 131.43(10) 1_455 2_666 ?
C17 Eu1 C1 114.32(14) 1_455 2_666 ?
C1 O1 Eu1 166.5(4) . . ?
C1 O2 Eu1 122.2(3) . 2_666 ?
C17 O3 Eu1 93.9(3) . 1_655 ?
C17 O4 Eu1 90.3(3) . 1_655 ?
C18 O5 Eu1 141.1(3) . . ?
C18 O6 Eu1 136.6(3) . 2_666 ?
C34 O8 H8 109.5 . . ?
Eu1 O9 H9A 112.1 . . ?
Eu1 O9 H9B 110.5 . . ?
H9A O9 H9B 102.5 . . ?
Eu1 O10 H10A 111.9 . . ?
Eu1 O10 H10B 111.1 . . ?
H10A O10 H10B 102.4 . . ?
O1 C1 Eu1 85.1(3) . 2_666 ?
O1 C1 C2 118.6(5) . . ?
O2 C1 Eu1 38.7(3) . 2_666 ?
O2 C1 O1 123.8(5) . . ?
O2 C1 C2 117.6(5) . . ?
C2 C1 Eu1 156.0(4) . 2_666 ?
C3 C2 C1 117.9(5) . . ?
C7 C2 C1 122.5(5) . . ?
C7 C2 C3 119.5(5) . . ?
C2 C3 H3 119.3 . . ?
C4 C3 C2 121.5(6) . . ?
C4 C3 H3 119.3 . . ?
C3 C4 H4 120.4 . . ?
C3 C4 C5 119.3(6) . . ?
C5 C4 H4 120.4 . . ?
C4 C5 H5 119.9 . . ?
C6 C5 C4 120.3(6) . . ?
C6 C5 H5 119.9 . . ?
C5 C6 H6 119.7 . . ?
C5 C6 C7 120.7(6) . . ?
C7 C6 H6 119.7 . . ?
C2 C7 C6 118.8(5) . . ?
C2 C7 C8 121.1(5) . . ?
C6 C7 C8 119.9(5) . . ?
C9 C8 C7 122.7(5) . . ?
C13 C8 C7 120.2(5) . . ?
C13 C8 C9 117.0(5) . . ?
C8 C9 H9 119.3 . . ?
C10 C9 C8 121.4(5) . . ?
C10 C9 H9 119.3 . . ?
C9 C10 H10 119.5 . . ?
C11 C10 C9 120.9(5) . . ?
C11 C10 H10 119.5 . . ?
C10 C11 C12 117.8(5) . . ?
C10 C11 C14 124.0(5) . . ?
C12 C11 C14 118.1(5) . . ?
C11 C12 H12 119.6 . . ?
C13 C12 C11 120.8(5) . . ?
C13 C12 H12 119.6 . . ?
C8 C13 H13 119.0 . . ?
C12 C13 C8 122.0(5) . . ?
C12 C13 H13 119.0 . . ?
C15 C14 C11 118.9(4) . . ?
C15 C14 C16 117.7(5) . . ?
C16 C14 C11 123.1(4) . . ?
C14 C15 H15 118.8 . . ?
C16 C15 C14 122.3(5) 2_756 . ?
C16 C15 H15 118.8 2_756 . ?
C14 C16 C17 123.8(5) . . ?
C15 C16 C14 119.9(5) 2_756 . ?
C15 C16 C17 116.3(4) 2_756 . ?
O3 C17 Eu1 59.7(3) . 1_655 ?
O3 C17 C16 118.7(5) . . ?
O4 C17 Eu1 63.5(3) . 1_655 ?
O4 C17 O3 122.0(5) . . ?
O4 C17 C16 119.1(4) . . ?
C16 C17 Eu1 164.8(4) . 1_655 ?
O5 C18 C19 116.7(4) . . ?
O6 C18 O5 125.3(5) . . ?
O6 C18 C19 117.9(4) . . ?
C20 C19 C18 115.9(4) . . ?
C20 C19 C21 119.9(4) . 2_676 ?
C21 C19 C18 123.9(4) 2_676 . ?
C19 C20 H20 118.6 . . ?
C19 C20 C21 122.7(5) . . ?
C21 C20 H20 118.6 . . ?
C19 C21 C20 117.3(5) 2_676 . ?
C19 C21 C22 123.3(5) 2_676 . ?
C20 C21 C22 119.3(5) . . ?
C23 C22 C21 122.8(5) . . ?
C23 C22 C27 117.6(5) . . ?
C27 C22 C21 119.6(5) . . ?
C22 C23 H23 119.9 . . ?
C24 C23 C22 120.2(6) . . ?
C24 C23 H23 119.9 . . ?
C23 C24 H24 119.4 . . ?
C25 C24 C23 121.2(6) . . ?
C25 C24 H24 119.4 . . ?
C24 C25 C28 125.2(6) . . ?
C26 C25 C24 118.5(6) . . ?
C26 C25 C28 116.3(6) . . ?
C25 C26 H26 119.7 . . ?
C27 C26 C25 120.5(6) . . ?
C27 C26 H26 119.7 . . ?
C22 C27 H27 119.1 . . ?
C26 C27 C22 121.8(6) . . ?
C26 C27 H27 119.1 . . ?
C29 C28 C25 117.7(5) . . ?
C29 C28 C33 120.0 . . ?
C33 C28 C25 122.1(5) . . ?
C28 C29 H29 120.0 . . ?
C30 C29 C28 120.0 . . ?
C30 C29 H29 120.0 . . ?
C29 C30 H30 120.0 . . ?
C31 C30 C29 120.0 . . ?
C31 C30 H30 120.0 . . ?
C30 C31 H31 120.0 . . ?
C30 C31 C32 120.0 . . ?
C32 C31 H31 120.0 . . ?
C31 C32 H32 120.0 . . ?
C33 C32 C31 120.0 . . ?
C33 C32 H32 120.0 . . ?
C28 C33 C34 122.1(5) . . ?
C32 C33 C28 120.0 . . ?
C32 C33 C34 117.3(5) . . ?
O7 C34 O8 117.4(9) . . ?
O7 C34 C33 133.5(10) . . ?
O8 C34 C33 108.6(7) . . ?
C35 N1 C36 120.9(9) . . ?
C35 N1 C37 120.5(8) . . ?
C36 N1 C37 118.5(8) . . ?
O11 C35 N1 125.5(9) . . ?
O11 C35 H35 117.2 . . ?
N1 C35 H35 117.2 . . ?
N1 C36 H36A 109.5 . . ?
N1 C36 H36B 109.5 . . ?
N1 C36 H36C 109.5 . . ?
H36A C36 H36B 109.5 . . ?
H36A C36 H36C 109.5 . . ?
H36B C36 H36C 109.5 . . ?
N1 C37 H37A 109.5 . . ?
N1 C37 H37B 109.5 . . ?
N1 C37 H37C 109.5 . . ?
H37A C37 H37B 109.5 . . ?
H37A C37 H37C 109.5 . . ?
H37B C37 H37C 109.5 . . ?

loop_
_geom_bond_atom_site_label_1
_geom_bond_atom_site_label_2
_geom_bond_distance
_geom_bond_site_symmetry_2
_geom_bond_publ_flag
Eu1 Eu1 4.3132(5) 2_666 ?
Eu1 O1 2.326(4) . ?
Eu1 O2 2.383(4) 2_666 ?
Eu1 O3 2.447(4) 1_455 ?
Eu1 O4 2.532(3) 1_455 ?
Eu1 O5 2.353(3) . ?
Eu1 O6 2.398(3) 2_666 ?
Eu1 O9 2.467(4) . ?
Eu1 O10 2.387(4) . ?
Eu1 C1 3.226(6) 2_666 ?
Eu1 C17 2.829(5) 1_455 ?
O1 C1 1.253(6) . ?
O2 Eu1 2.383(4) 2_666 ?
O2 C1 1.248(6) . ?
O3 Eu1 2.447(4) 1_655 ?
O3 C17 1.264(6) . ?
O4 Eu1 2.532(3) 1_655 ?
O4 C17 1.249(6) . ?
O5 C18 1.257(6) . ?
O6 Eu1 2.398(3) 2_666 ?
O6 C18 1.253(6) . ?
O7 C34 1.146(10) . ?
O8 H8 0.8300 . ?
O8 C34 1.370(12) . ?
O9 H9A 0.9045 . ?
O9 H9B 0.9012 . ?
O10 H10A 0.9012 . ?
O10 H10B 0.8996 . ?
C1 Eu1 3.226(6) 2_666 ?
C1 C2 1.498(8) . ?
C2 C3 1.406(8) . ?
C2 C7 1.391(8) . ?
C3 H3 0.9400 . ?
C3 C4 1.349(9) . ?
C4 H4 0.9400 . ?
C4 C5 1.399(10) . ?
C5 H5 0.9400 . ?
C5 C6 1.381(9) . ?
C6 H6 0.9400 . ?
C6 C7 1.393(8) . ?
C7 C8 1.477(7) . ?
C8 C9 1.398(8) . ?
C8 C13 1.390(8) . ?
C9 H9 0.9400 . ?
C9 C10 1.389(8) . ?
C10 H10 0.9400 . ?
C10 C11 1.388(7) . ?
C11 C12 1.403(7) . ?
C11 C14 1.492(7) . ?
C12 H12 0.9400 . ?
C12 C13 1.378(7) . ?
C13 H13 0.9400 . ?
C14 C15 1.401(7) . ?
C14 C16 1.405(7) . ?
C15 H15 0.9400 . ?
C15 C16 1.398(7) 2_756 ?
C16 C15 1.398(7) 2_756 ?
C16 C17 1.495(7) . ?
C17 Eu1 2.829(5) 1_655 ?
C18 C19 1.509(7) . ?
C19 C20 1.394(7) . ?
C19 C21 1.397(7) 2_676 ?
C20 H20 0.9400 . ?
C20 C21 1.405(7) . ?
C21 C19 1.397(7) 2_676 ?
C21 C22 1.483(7) . ?
C22 C23 1.392(8) . ?
C22 C27 1.393(8) . ?
C23 H23 0.9400 . ?
C23 C24 1.387(8) . ?
C24 H24 0.9400 . ?
C24 C25 1.386(9) . ?
C25 C26 1.377(10) . ?
C25 C28 1.501(7) . ?
C26 H26 0.9400 . ?
C26 C27 1.370(9) . ?
C27 H27 0.9400 . ?
C28 C29 1.3900 . ?
C28 C33 1.3900 . ?
C29 H29 0.9400 . ?
C29 C30 1.3900 . ?
C30 H30 0.9400 . ?
C30 C31 1.3900 . ?
C31 H31 0.9400 . ?
C31 C32 1.3900 . ?
C32 H32 0.9400 . ?
C32 C33 1.3900 . ?
C33 C34 1.509(10) . ?
O11 C35 1.261(10) . ?
N1 C35 1.294(10) . ?
N1 C36 1.457(13) . ?
N1 C37 1.473(11) . ?
C35 H35 0.9400 . ?
C36 H36A 0.9700 . ?
C36 H36B 0.9700 . ?
C36 H36C 0.9700 . ?
C37 H37A 0.9700 . ?
C37 H37B 0.9700 . ?
C37 H37C 0.9700 . ?

loop_
_smtbx_masks_void_nr
_smtbx_masks_void_average_x
_smtbx_masks_void_average_y
_smtbx_masks_void_average_z
_smtbx_masks_void_volume
_smtbx_masks_void_count_electrons
_smtbx_masks_void_content
1 -0.500 0.000 0.000 447.1 153.2 ?
